data_4123511
loop_
_publ_author_name
'Hinz, Alexander'
'Schulz, Axel'
'Villinger, Alexander'
'Wolter, Jan-Martin'

_publ_section_title
;
 Cyclo-Pnicta-triazanes: Biradicaloids - or Zwitterions?
;
_journal_name_full 'Journal of the American Chemical Society'
_journal_page_first 150316134803000
_journal_paper_doi 10.1021/jacs.5b00959
_journal_year 2015
_chemical_formula_moiety 'C48 H50 Cl2 N3 Sb, C6 H6'
_chemical_formula_sum 'C54 H56 Cl2 N3 Sb'
_chemical_formula_weight 939.66
_chemical_name_systematic
;
 ?
;
_space_group_crystal_system triclinic
_space_group_IT_number 2
_space_group_name_Hall '-P 1'
_space_group_name_H-M_alt 'P -1'
_symmetry_space_group_name_Hall '-P 1'
_symmetry_space_group_name_H-M 'P -1'
_atom_sites_solution_hydrogens geom
_audit_creation_method SHELXL-2013
_cell_angle_alpha 106.737(3)
_cell_angle_beta 90.714(4)
_cell_angle_gamma 107.906(3)
_cell_formula_units_Z 2
_cell_length_a 11.4818(17)
_cell_length_b 11.5260(16)
_cell_length_c 19.630(3)
_cell_measurement_reflns_used 8010
_cell_measurement_temperature 173(2)
_cell_measurement_theta_max 29.17
_cell_measurement_theta_min 2.44
_cell_volume 2352.7(6)
_computing_cell_refinement 'Bruker Apex V7.51A'
_computing_data_collection 'Bruker Apex V7.51A'
_computing_data_reduction 'Bruker SAINT'
_computing_molecular_graphics 'ORTEP-3v2.01 (Farrugia, 1997)'
_computing_publication_material SHELXL-2013
_computing_structure_refinement 'SHELXL-2013 (Sheldrick, 2013)'
_computing_structure_solution 'SHELXS-2013 (Sheldrick, 2013)'
_diffrn_ambient_temperature 173(2)
_diffrn_measured_fraction_theta_full 1.000
_diffrn_measured_fraction_theta_max 1.000
_diffrn_measurement_device_type 'Bruker Apex Kappa II-CCD-diffractometer'
_diffrn_measurement_method 'phi and omega scans'
_diffrn_radiation_monochromator graphite
_diffrn_radiation_source 'sealed tube'
_diffrn_radiation_type MoK\a
_diffrn_radiation_wavelength 0.71073
_diffrn_reflns_av_R_equivalents 0.0502
_diffrn_reflns_av_unetI/netI 0.0652
_diffrn_reflns_Laue_measured_fraction_full 1.000
_diffrn_reflns_Laue_measured_fraction_max 1.000
_diffrn_reflns_limit_h_max 15
_diffrn_reflns_limit_h_min -16
_diffrn_reflns_limit_k_max 16
_diffrn_reflns_limit_k_min -8
_diffrn_reflns_limit_l_max 26
_diffrn_reflns_limit_l_min -28
_diffrn_reflns_number 38759
_diffrn_reflns_point_group_measured_fraction_full 1.000
_diffrn_reflns_point_group_measured_fraction_max 1.000
_diffrn_reflns_theta_full 25.242
_diffrn_reflns_theta_max 30.999
_diffrn_reflns_theta_min 1.875
_exptl_absorpt_coefficient_mu 0.739
_exptl_absorpt_correction_T_max 0.7465
_exptl_absorpt_correction_T_min 0.6730
_exptl_absorpt_correction_type multi-scan
_exptl_absorpt_process_details '(SADABS; Sheldrick, 2004)'
_exptl_crystal_colour yellow
_exptl_crystal_density_diffrn 1.326
_exptl_crystal_description block
_exptl_crystal_F_000 972
_exptl_crystal_size_max 0.210
_exptl_crystal_size_mid 0.130
_exptl_crystal_size_min 0.100
_refine_diff_density_max 0.704
_refine_diff_density_min -0.570
_refine_diff_density_rms 0.087
_refine_ls_extinction_method none
_refine_ls_goodness_of_fit_ref 1.024
_refine_ls_hydrogen_treatment constr
_refine_ls_matrix_type full
_refine_ls_number_parameters 574
_refine_ls_number_reflns 15010
_refine_ls_number_restraints 1
_refine_ls_restrained_S_all 1.024
_refine_ls_R_factor_all 0.0615
_refine_ls_R_factor_gt 0.0416
_refine_ls_shift/su_max 0.002
_refine_ls_shift/su_mean 0.000
_refine_ls_structure_factor_coef Fsqd
_refine_ls_weighting_details 'w=1/[\s^2^(Fo^2^)+(0.0360P)^2^+0.6392P] where P=(Fo^2^+2Fc^2^)/3'
_refine_ls_weighting_scheme calc
_refine_ls_wR_factor_gt 0.0890
_refine_ls_wR_factor_ref 0.0996
_reflns_Friedel_coverage 0.000
_reflns_number_gt 11552
_reflns_number_total 15010
_reflns_threshold_expression 'I > 2\s(I)'
_cod_data_source_file ja5b00959_si_002.cif
_cod_data_source_block ah162a
_cod_original_cell_volume 2352.6(6)
_cod_database_code 4123511
_shelx_space_group_comment
;
The symmetry employed for this shelxl refinement is uniquely defined
by the following loop, which should always be used as a source of
symmetry information in preference to the above space-group names.
They are only intended as comments.
;
_shelx_estimated_absorpt_t_min 0.860
_shelx_estimated_absorpt_t_max 0.930
_shelxl_version_number 2013-4

loop_
_space_group_symop_operation_xyz
'x, y, z'
'-x, -y, -z'

loop_
_atom_site_label
_atom_site_type_symbol
_atom_site_fract_x
_atom_site_fract_y
_atom_site_fract_z
_atom_site_U_iso_or_equiv
_atom_site_adp_type
_atom_site_occupancy
_atom_site_site_symmetry_order
_atom_site_calc_flag
_atom_site_refinement_flags_posn
_atom_site_refinement_flags_adp
_atom_site_refinement_flags_occupancy
_atom_site_disorder_assembly
_atom_site_disorder_group
Sb1 Sb 0.92328(2) 0.57182(2) 0.65120(2) 0.02474(5) Uani 1 1 d . . . . .
Cl1 Cl 1.10837(6) 0.65496(7) 0.60401(4) 0.04262(16) Uani 1 1 d . . . . .
Cl2 Cl 0.80936(6) 0.66425(6) 0.59110(3) 0.03751(15) Uani 1 1 d . . . . .
N1 N 0.95479(16) 0.73309(16) 0.74607(9) 0.0207(3) Uani 1 1 d . . . . .
N2 N 1.01538(16) 0.70472(16) 0.79435(9) 0.0209(3) Uani 1 1 d . . . . .
N3 N 1.04811(16) 0.60895(16) 0.76012(9) 0.0212(4) Uani 1 1 d . . . . .
C1 C 0.89048(19) 0.82468(19) 0.76729(11) 0.0204(4) Uani 1 1 d . . . . .
C2 C 0.9339(2) 0.93989(19) 0.74931(11) 0.0230(4) Uani 1 1 d . . . . .
C3 C 0.8602(2) 1.0179(2) 0.75897(12) 0.0276(5) Uani 1 1 d . . . . .
H3 H 0.8872 1.0948 0.7463 0.033 Uiso 1 1 calc R U . . .
C4 C 0.7492(2) 0.9864(2) 0.78633(13) 0.0315(5) Uani 1 1 d . . . . .
H4 H 0.6993 1.0399 0.7910 0.038 Uiso 1 1 calc R U . . .
C5 C 0.7102(2) 0.8771(2) 0.80711(12) 0.0287(5) Uani 1 1 d . . . . .
H5 H 0.6348 0.8574 0.8276 0.034 Uiso 1 1 calc R U . . .
C6 C 0.7807(2) 0.7947(2) 0.79826(11) 0.0228(4) Uani 1 1 d . . . . .
C7 C 1.0591(2) 0.98598(19) 0.72719(12) 0.0242(4) Uani 1 1 d . . . . .
C8 C 1.0782(2) 0.9995(2) 0.65880(12) 0.0270(5) Uani 1 1 d . . . . .
C9 C 1.1982(2) 1.0455(2) 0.64343(14) 0.0352(6) Uani 1 1 d . . . . .
H9 H 1.2114 1.0532 0.5970 0.042 Uiso 1 1 calc R U . . .
C10 C 1.3002(2) 1.0808(2) 0.69321(15) 0.0359(6) Uani 1 1 d . . . . .
C11 C 1.2784(2) 1.0756(2) 0.76155(14) 0.0337(5) Uani 1 1 d . . . . .
H11 H 1.3465 1.1042 0.7971 0.040 Uiso 1 1 calc R U . . .
C12 C 1.1598(2) 1.0297(2) 0.77999(13) 0.0267(5) Uani 1 1 d . . . . .
C13 C 0.9734(3) 0.9721(2) 0.60355(13) 0.0371(6) Uani 1 1 d . . . . .
H13A H 0.9969 0.9403 0.5556 0.056 Uiso 1 1 calc R U . . .
H13B H 0.9542 1.0509 0.6079 0.056 Uiso 1 1 calc R U . . .
H13C H 0.9008 0.9073 0.6112 0.056 Uiso 1 1 calc R U . . .
C14 C 1.4290(3) 1.1259(3) 0.67343(19) 0.0533(8) Uani 1 1 d . . . . .
H14A H 1.4445 1.0557 0.6368 0.080 Uiso 1 1 calc R U . . .
H14B H 1.4882 1.1536 0.7160 0.080 Uiso 1 1 calc R U . . .
H14C H 1.4381 1.1980 0.6546 0.080 Uiso 1 1 calc R U . . .
C15 C 1.1407(2) 1.0360(2) 0.85672(13) 0.0345(5) Uani 1 1 d . . . . .
H15A H 1.0724 1.0688 0.8704 0.052 Uiso 1 1 calc R U . . .
H15B H 1.2160 1.0932 0.8879 0.052 Uiso 1 1 calc R U . . .
H15C H 1.1215 0.9501 0.8617 0.052 Uiso 1 1 calc R U . . .
C16 C 0.7339(2) 0.6814(2) 0.82539(12) 0.0250(4) Uani 1 1 d . . . . .
C17 C 0.6343(2) 0.5750(2) 0.78755(13) 0.0285(5) Uani 1 1 d . . . . .
C18 C 0.5836(2) 0.4794(2) 0.81905(14) 0.0346(5) Uani 1 1 d . . . . .
H18 H 0.5156 0.4074 0.7935 0.042 Uiso 1 1 calc R U . . .
C19 C 0.6284(2) 0.4855(2) 0.88577(14) 0.0357(6) Uani 1 1 d . . . . .
C20 C 0.7277(2) 0.5914(3) 0.92231(13) 0.0347(6) Uani 1 1 d . . . . .
H20 H 0.7605 0.5960 0.9680 0.042 Uiso 1 1 calc R U . . .
C21 C 0.7810(2) 0.6913(2) 0.89442(12) 0.0276(5) Uani 1 1 d . . . . .
C22 C 0.5789(3) 0.5607(3) 0.71426(14) 0.0402(6) Uani 1 1 d . . . . .
H22A H 0.6052 0.4982 0.6780 0.060 Uiso 1 1 calc R U . . .
H22B H 0.6066 0.6436 0.7051 0.060 Uiso 1 1 calc R U . . .
H22C H 0.4889 0.5309 0.7121 0.060 Uiso 1 1 calc R U . . .
C23 C 0.5716(3) 0.3805(3) 0.91848(18) 0.0529(8) Uani 1 1 d . . . . .
H23A H 0.4919 0.3254 0.8914 0.079 Uiso 1 1 calc R U . . .
H23B H 0.5597 0.4185 0.9683 0.079 Uiso 1 1 calc R U . . .
H23C H 0.6264 0.3294 0.9170 0.079 Uiso 1 1 calc R U . . .
C24 C 0.8819(2) 0.8080(2) 0.93819(13) 0.0341(5) Uani 1 1 d . . . . .
H24A H 0.9588 0.8123 0.9164 0.051 Uiso 1 1 calc R U . . .
H24B H 0.8927 0.8035 0.9869 0.051 Uiso 1 1 calc R U . . .
H24C H 0.8603 0.8846 0.9400 0.051 Uiso 1 1 calc R U . . .
C25 C 1.1124(2) 0.55109(19) 0.79447(11) 0.0221(4) Uani 1 1 d . . . . .
C26 C 1.2035(2) 0.6158(2) 0.85334(13) 0.0279(5) Uani 1 1 d . . . . .
C27 C 1.2641(3) 0.5438(2) 0.87720(15) 0.0397(6) Uani 1 1 d . . . . .
H27 H 1.3261 0.5858 0.9168 0.048 Uiso 1 1 calc R U . . .
C28 C 1.2366(3) 0.4139(3) 0.84499(16) 0.0440(7) Uani 1 1 d . . . . .
H28 H 1.2785 0.3676 0.8629 0.053 Uiso 1 1 calc R U . . .
C29 C 1.1481(2) 0.3510(2) 0.78676(14) 0.0348(6) Uani 1 1 d . . . . .
H29 H 1.1303 0.2617 0.7642 0.042 Uiso 1 1 calc R U . . .
C30 C 1.0850(2) 0.4178(2) 0.76097(12) 0.0249(4) Uani 1 1 d . . . . .
C31 C 1.2481(2) 0.7567(2) 0.89055(12) 0.0245(4) Uani 1 1 d . . . . .
C32 C 1.3309(2) 0.8379(2) 0.85884(12) 0.0262(5) Uani 1 1 d . . . . .
C33 C 1.3892(2) 0.9644(2) 0.89929(12) 0.0273(5) Uani 1 1 d . . . . .
H33 H 1.4476 1.0189 0.8787 0.033 Uiso 1 1 calc R U . . .
C34 C 1.3649(2) 1.0142(2) 0.96899(12) 0.0250(4) Uani 1 1 d . . . . .
C35 C 1.2798(2) 0.9327(2) 0.99841(12) 0.0260(4) Uani 1 1 d . . . . .
H35 H 1.2605 0.9656 1.0455 0.031 Uiso 1 1 calc R U . . .
C36 C 1.2222(2) 0.8043(2) 0.96073(12) 0.0263(5) Uani 1 1 d . . . . .
C37 C 1.3579(3) 0.7898(3) 0.78288(14) 0.0392(6) Uani 1 1 d . . . . .
H37A H 1.2843 0.7688 0.7500 0.059 Uiso 1 1 calc R U . . .
H37B H 1.3816 0.7129 0.7768 0.059 Uiso 1 1 calc R U . . .
H37C H 1.4255 0.8563 0.7724 0.059 Uiso 1 1 calc R U . . .
C38 C 1.4273(2) 1.1530(2) 1.01014(13) 0.0321(5) Uani 1 1 d . . . . .
H38A H 1.5154 1.1766 1.0043 0.048 Uiso 1 1 calc R U . . .
H38B H 1.4166 1.1666 1.0610 0.048 Uiso 1 1 calc R U . . .
H38C H 1.3907 1.2061 0.9919 0.048 Uiso 1 1 calc R U . . .
C39 C 1.1347(2) 0.7180(2) 0.99633(15) 0.0371(6) Uani 1 1 d . . . . .
H39A H 1.0619 0.6627 0.9625 0.056 Uiso 1 1 calc R U . . .
H39B H 1.1094 0.7705 1.0385 0.056 Uiso 1 1 calc R U . . .
H39C H 1.1761 0.6650 1.0111 0.056 Uiso 1 1 calc R U . . .
C40 C 0.9883(2) 0.34909(19) 0.69879(12) 0.0224(4) Uani 1 1 d . . . . .
C41 C 0.8641(2) 0.3120(2) 0.71080(12) 0.0251(4) Uani 1 1 d . . . . .
C42 C 0.7744(2) 0.2488(2) 0.65236(14) 0.0299(5) Uani 1 1 d . . . . .
H42 H 0.6903 0.2214 0.6605 0.036 Uiso 1 1 calc R U . . .
C43 C 0.8042(2) 0.2243(2) 0.58217(13) 0.0319(5) Uani 1 1 d . . . . .
C44 C 0.9275(2) 0.2620(2) 0.57164(13) 0.0308(5) Uani 1 1 d . . . . .
H44 H 0.9492 0.2461 0.5241 0.037 Uiso 1 1 calc R U . . .
C45 C 1.0211(2) 0.3228(2) 0.62862(13) 0.0271(5) Uani 1 1 d . . . . .
C46 C 0.8269(2) 0.3410(2) 0.78582(14) 0.0355(6) Uani 1 1 d . . . . .
H46A H 0.7396 0.2936 0.7846 0.053 Uiso 1 1 calc R U . . .
H46B H 0.8407 0.4331 0.8056 0.053 Uiso 1 1 calc R U . . .
H46C H 0.8765 0.3151 0.8159 0.053 Uiso 1 1 calc R U . . .
C47 C 0.7043(3) 0.1582(3) 0.51983(16) 0.0486(8) Uani 1 1 d . . . . .
H47A H 0.7380 0.1721 0.4761 0.073 Uiso 1 1 calc R U . . .
H47B H 0.6366 0.1935 0.5292 0.073 Uiso 1 1 calc R U . . .
H47C H 0.6737 0.0662 0.5138 0.073 Uiso 1 1 calc R U . . .
C48 C 1.1541(2) 0.3582(3) 0.61453(15) 0.0389(6) Uani 1 1 d . . . . .
H48A H 1.1589 0.3455 0.5632 0.058 Uiso 1 1 calc R U . . .
H48B H 1.1930 0.3039 0.6299 0.058 Uiso 1 1 calc R U . . .
H48C H 1.1968 0.4482 0.6413 0.058 Uiso 1 1 calc R U . . .
C49A C 0.4312(9) 0.3021(9) 0.5272(4) 0.0372(16) Uani 0.421(3) 1 d G . P A 1
H49A H 0.4122 0.3330 0.5746 0.045 Uiso 0.421(3) 1 calc R U P A 1
C50A C 0.3561(8) 0.1852(8) 0.4816(5) 0.0392(16) Uani 0.421(3) 1 d G . P A 1
H50A H 0.2857 0.1362 0.4978 0.047 Uiso 0.421(3) 1 calc R U P A 1
C51A C 0.3839(8) 0.1400(5) 0.4122(5) 0.0375(17) Uani 0.421(3) 1 d G . P A 1
H51A H 0.3325 0.0601 0.3810 0.045 Uiso 0.421(3) 1 calc R U P A 1
C52A C 0.4868(8) 0.2117(8) 0.3884(4) 0.0372(16) Uani 0.421(3) 1 d G . P A 1
H52A H 0.5058 0.1808 0.3410 0.045 Uiso 0.421(3) 1 calc R U P A 1
C53A C 0.5619(6) 0.3286(7) 0.4341(5) 0.0392(16) Uani 0.421(3) 1 d G . P A 1
H53A H 0.6323 0.3776 0.4178 0.047 Uiso 0.421(3) 1 calc R U P A 1
C54A C 0.5341(8) 0.3738(6) 0.5034(4) 0.0375(17) Uani 0.421(3) 1 d G . P A 1
H54A H 0.5854 0.4537 0.5346 0.045 Uiso 0.421(3) 1 calc R U P A 1
C49B C 0.4602(9) 0.3263(8) 0.5131(3) 0.0391(17) Uani 0.372(3) 1 d G . P B 2
H49B H 0.4558 0.3797 0.5592 0.047 Uiso 0.372(3) 1 calc R U P B 2
C50B C 0.3726(8) 0.2057(9) 0.4853(6) 0.0381(17) Uani 0.372(3) 1 d G . P B 2
H50B H 0.3083 0.1766 0.5125 0.046 Uiso 0.372(3) 1 calc R U P B 2
C51B C 0.3790(8) 0.1275(6) 0.4177(6) 0.041(2) Uani 0.372(3) 1 d G . P B 2
H51B H 0.3191 0.0451 0.3987 0.049 Uiso 0.372(3) 1 calc R U P B 2
C52B C 0.4731(9) 0.1700(7) 0.3779(4) 0.0391(17) Uani 0.372(3) 1 d G . P B 2
H52B H 0.4775 0.1166 0.3317 0.047 Uiso 0.372(3) 1 calc R U P B 2
C53B C 0.5607(7) 0.2907(7) 0.4057(4) 0.0381(17) Uani 0.372(3) 1 d G . P B 2
H53B H 0.6249 0.3197 0.3785 0.046 Uiso 0.372(3) 1 calc R U P B 2
C54B C 0.5542(7) 0.3688(5) 0.4733(4) 0.041(2) Uani 0.372(3) 1 d G . P B 2
H54B H 0.6141 0.4512 0.4923 0.049 Uiso 0.372(3) 1 calc R U P B 2
C49C C 0.5236(16) 0.3720(13) 0.5186(6) 0.039(3) Uani 0.207(3) 1 d G . P C 3
H49C H 0.5564 0.4454 0.5593 0.047 Uiso 0.207(3) 1 calc R U P C 3
C50C C 0.4144(16) 0.2778(18) 0.5201(7) 0.044(4) Uani 0.207(3) 1 d G . P C 3
H50C H 0.3726 0.2869 0.5618 0.053 Uiso 0.207(3) 1 calc R U P C 3
C51C C 0.3665(11) 0.1704(13) 0.4606(9) 0.035(3) Uani 0.207(3) 1 d G . P C 3
H51C H 0.2919 0.1061 0.4616 0.042 Uiso 0.207(3) 1 calc R U P C 3
C52C C 0.4277(13) 0.1572(10) 0.3996(7) 0.039(3) Uani 0.207(3) 1 d G . P C 3
H52C H 0.3949 0.0837 0.3590 0.047 Uiso 0.207(3) 1 calc R U P C 3
C53C C 0.5369(12) 0.2513(15) 0.3981(6) 0.044(4) Uani 0.207(3) 1 d G . P C 3
H53C H 0.5787 0.2422 0.3564 0.053 Uiso 0.207(3) 1 calc R U P C 3
C54C C 0.5848(11) 0.3587(12) 0.4576(7) 0.035(3) Uani 0.207(3) 1 d G . P C 3
H54C H 0.6594 0.4231 0.4566 0.042 Uiso 0.207(3) 1 calc R U P C 3

loop_
_atom_site_aniso_label
_atom_site_aniso_U_11
_atom_site_aniso_U_22
_atom_site_aniso_U_33
_atom_site_aniso_U_23
_atom_site_aniso_U_13
_atom_site_aniso_U_12
Sb1 0.03095(9) 0.02010(7) 0.02299(8) 0.00431(5) -0.00075(6) 0.01033(6)
Cl1 0.0418(4) 0.0548(4) 0.0402(4) 0.0213(3) 0.0154(3) 0.0213(3)
Cl2 0.0472(4) 0.0335(3) 0.0341(3) 0.0104(2) -0.0095(3) 0.0168(3)
N1 0.0240(9) 0.0195(8) 0.0207(9) 0.0053(7) 0.0013(7) 0.0111(7)
N2 0.0212(9) 0.0202(8) 0.0220(9) 0.0060(7) 0.0013(7) 0.0082(7)
N3 0.0231(9) 0.0185(8) 0.0235(9) 0.0054(7) 0.0014(7) 0.0099(7)
C1 0.0236(11) 0.0192(9) 0.0192(10) 0.0027(8) 0.0001(8) 0.0111(8)
C2 0.0259(11) 0.0200(9) 0.0230(10) 0.0049(8) -0.0009(8) 0.0092(8)
C3 0.0323(13) 0.0228(10) 0.0318(12) 0.0086(9) 0.0022(10) 0.0147(9)
C4 0.0350(13) 0.0315(12) 0.0353(13) 0.0095(10) 0.0028(10) 0.0219(11)
C5 0.0280(12) 0.0323(12) 0.0282(12) 0.0072(10) 0.0032(9) 0.0150(10)
C6 0.0254(11) 0.0236(10) 0.0205(10) 0.0057(8) 0.0011(8) 0.0106(9)
C7 0.0274(12) 0.0164(9) 0.0300(11) 0.0073(8) 0.0029(9) 0.0086(8)
C8 0.0351(13) 0.0185(10) 0.0281(12) 0.0079(9) 0.0043(10) 0.0088(9)
C9 0.0452(16) 0.0301(12) 0.0332(13) 0.0136(11) 0.0130(11) 0.0122(11)
C10 0.0349(14) 0.0265(12) 0.0492(16) 0.0139(11) 0.0126(12) 0.0113(11)
C11 0.0280(13) 0.0291(12) 0.0452(15) 0.0129(11) 0.0009(11) 0.0094(10)
C12 0.0286(12) 0.0221(10) 0.0318(12) 0.0089(9) 0.0024(9) 0.0112(9)
C13 0.0493(16) 0.0319(12) 0.0290(13) 0.0122(10) -0.0015(11) 0.0089(12)
C14 0.0419(17) 0.0520(18) 0.066(2) 0.0230(16) 0.0194(15) 0.0101(14)
C15 0.0315(13) 0.0392(13) 0.0327(13) 0.0100(11) -0.0017(10) 0.0123(11)
C16 0.0243(11) 0.0294(11) 0.0257(11) 0.0090(9) 0.0068(9) 0.0141(9)
C17 0.0286(12) 0.0324(12) 0.0285(12) 0.0115(10) 0.0063(9) 0.0131(10)
C18 0.0308(13) 0.0320(12) 0.0417(15) 0.0148(11) 0.0092(11) 0.0079(10)
C19 0.0397(15) 0.0395(14) 0.0384(14) 0.0216(12) 0.0143(12) 0.0181(12)
C20 0.0415(15) 0.0460(14) 0.0281(12) 0.0181(11) 0.0099(11) 0.0238(12)
C21 0.0312(12) 0.0329(12) 0.0251(11) 0.0084(9) 0.0067(9) 0.0195(10)
C22 0.0400(15) 0.0402(14) 0.0348(14) 0.0115(12) -0.0035(12) 0.0053(12)
C23 0.059(2) 0.0540(18) 0.058(2) 0.0378(16) 0.0165(16) 0.0161(16)
C24 0.0377(14) 0.0409(14) 0.0248(12) 0.0063(10) 0.0005(10) 0.0178(12)
C25 0.0242(11) 0.0199(9) 0.0246(10) 0.0069(8) 0.0015(8) 0.0102(8)
C26 0.0289(12) 0.0240(10) 0.0310(12) 0.0060(9) -0.0027(9) 0.0113(9)
C27 0.0411(15) 0.0334(13) 0.0425(15) 0.0040(11) -0.0159(12) 0.0172(12)
C28 0.0466(17) 0.0346(13) 0.0524(17) 0.0089(12) -0.0185(13) 0.0206(12)
C29 0.0402(15) 0.0241(11) 0.0433(15) 0.0084(10) -0.0040(11) 0.0171(11)
C30 0.0261(11) 0.0212(10) 0.0286(11) 0.0061(9) 0.0010(9) 0.0110(9)
C31 0.0225(11) 0.0230(10) 0.0268(11) 0.0039(9) -0.0043(9) 0.0093(9)
C32 0.0221(11) 0.0321(11) 0.0246(11) 0.0069(9) -0.0002(9) 0.0108(9)
C33 0.0245(11) 0.0277(11) 0.0295(12) 0.0092(9) 0.0003(9) 0.0079(9)
C34 0.0245(11) 0.0220(10) 0.0280(11) 0.0060(9) -0.0029(9) 0.0088(9)
C35 0.0275(12) 0.0285(11) 0.0215(11) 0.0044(9) 0.0009(9) 0.0114(9)
C36 0.0229(11) 0.0274(11) 0.0288(12) 0.0087(9) -0.0006(9) 0.0087(9)
C37 0.0366(15) 0.0445(15) 0.0315(13) 0.0046(11) 0.0057(11) 0.0126(12)
C38 0.0338(13) 0.0247(11) 0.0349(13) 0.0067(10) -0.0017(10) 0.0080(10)
C39 0.0350(14) 0.0359(13) 0.0426(15) 0.0173(12) 0.0070(11) 0.0094(11)
C40 0.0243(11) 0.0179(9) 0.0256(11) 0.0048(8) 0.0002(8) 0.0096(8)
C41 0.0298(12) 0.0185(9) 0.0289(11) 0.0074(9) 0.0033(9) 0.0103(9)
C42 0.0231(12) 0.0240(11) 0.0418(14) 0.0100(10) -0.0003(10) 0.0068(9)
C43 0.0384(14) 0.0209(10) 0.0337(13) 0.0033(9) -0.0069(11) 0.0110(10)
C44 0.0434(15) 0.0265(11) 0.0249(11) 0.0036(9) 0.0012(10) 0.0187(11)
C45 0.0304(12) 0.0238(10) 0.0321(12) 0.0092(9) 0.0063(10) 0.0150(9)
C46 0.0392(15) 0.0356(13) 0.0351(14) 0.0109(11) 0.0136(11) 0.0165(11)
C47 0.0546(19) 0.0366(14) 0.0455(17) 0.0021(12) -0.0208(14) 0.0131(13)
C48 0.0366(15) 0.0456(15) 0.0424(15) 0.0165(12) 0.0147(12) 0.0213(12)
C49A 0.035(3) 0.039(4) 0.042(4) 0.017(3) 0.014(3) 0.012(3)
C50A 0.042(4) 0.052(4) 0.027(4) 0.013(3) 0.007(3) 0.019(3)
C51A 0.040(4) 0.045(4) 0.037(3) 0.022(3) 0.015(3) 0.016(3)
C52A 0.035(3) 0.039(4) 0.042(4) 0.017(3) 0.014(3) 0.012(3)
C53A 0.042(4) 0.052(4) 0.027(4) 0.013(3) 0.007(3) 0.019(3)
C54A 0.040(4) 0.045(4) 0.037(3) 0.022(3) 0.015(3) 0.016(3)
C49B 0.048(5) 0.035(4) 0.033(3) 0.010(2) 0.004(3) 0.013(3)
C50B 0.045(5) 0.041(4) 0.027(3) 0.006(3) 0.008(3) 0.017(3)
C51B 0.048(5) 0.038(4) 0.035(4) 0.012(3) -0.002(3) 0.010(3)
C52B 0.048(5) 0.035(4) 0.033(3) 0.010(2) 0.004(3) 0.013(3)
C53B 0.045(5) 0.041(4) 0.027(3) 0.006(3) 0.008(3) 0.017(3)
C54B 0.048(5) 0.038(4) 0.035(4) 0.012(3) -0.002(3) 0.010(3)
C49C 0.029(6) 0.049(8) 0.032(6) 0.005(5) 0.008(5) 0.009(5)
C50C 0.026(6) 0.057(10) 0.044(7) 0.012(6) -0.005(5) 0.011(6)
C51C 0.035(6) 0.043(7) 0.018(6) 0.007(5) -0.005(4) 0.004(5)
C52C 0.029(6) 0.049(8) 0.032(6) 0.005(5) 0.008(5) 0.009(5)
C53C 0.026(6) 0.057(10) 0.044(7) 0.012(6) -0.005(5) 0.011(6)
C54C 0.035(6) 0.043(7) 0.018(6) 0.007(5) -0.005(4) 0.004(5)

loop_
_atom_type_symbol
_atom_type_description
_atom_type_scat_dispersion_real
_atom_type_scat_dispersion_imag
_atom_type_scat_source
C C 0.0033 0.0016 'International Tables Vol C Tables 4.2.6.8 and 6.1.1.4'
H H 0.0000 0.0000 'International Tables Vol C Tables 4.2.6.8 and 6.1.1.4'
N N 0.0061 0.0033 'International Tables Vol C Tables 4.2.6.8 and 6.1.1.4'
Cl Cl 0.1484 0.1585 'International Tables Vol C Tables 4.2.6.8 and 6.1.1.4'
Sb Sb -0.5866 1.5461 'International Tables Vol C Tables 4.2.6.8 and 6.1.1.4'

loop_
_geom_angle_atom_site_label_1
_geom_angle_atom_site_label_2
_geom_angle_atom_site_label_3
_geom_angle
N1 Sb1 Cl1 96.31(5)
N1 Sb1 Cl2 89.61(5)
Cl1 Sb1 Cl2 93.54(3)
N1 Sb1 N3 54.56(6)
Cl1 Sb1 N3 87.42(5)
Cl2 Sb1 N3 143.96(4)
N2 N1 C1 121.59(17)
N2 N1 Sb1 103.97(12)
C1 N1 Sb1 130.32(13)
N3 N2 N1 106.90(16)
N2 N3 C25 122.63(18)
N2 N3 Sb1 93.12(11)
C25 N3 Sb1 142.57(14)
C6 C1 C2 120.78(18)
C6 C1 N1 120.49(18)
C2 C1 N1 118.40(19)
C3 C2 C1 118.1(2)
C3 C2 C7 119.05(19)
C1 C2 C7 122.64(18)
C4 C3 C2 121.6(2)
C4 C3 H3 119.2
C2 C3 H3 119.2
C3 C4 C5 120.0(2)
C3 C4 H4 120.0
C5 C4 H4 120.0
C4 C5 C6 120.7(2)
C4 C5 H5 119.6
C6 C5 H5 119.6
C1 C6 C5 118.67(19)
C1 C6 C16 124.33(18)
C5 C6 C16 117.0(2)
C12 C7 C8 119.8(2)
C12 C7 C2 117.3(2)
C8 C7 C2 122.5(2)
C9 C8 C7 118.5(2)
C9 C8 C13 119.2(2)
C7 C8 C13 122.3(2)
C8 C9 C10 122.7(2)
C8 C9 H9 118.6
C10 C9 H9 118.6
C11 C10 C9 117.5(2)
C11 C10 C14 121.5(3)
C9 C10 C14 121.0(3)
C10 C11 C12 122.2(2)
C10 C11 H11 118.9
C12 C11 H11 118.9
C11 C12 C7 118.9(2)
C11 C12 C15 119.9(2)
C7 C12 C15 121.1(2)
C8 C13 H13A 109.5
C8 C13 H13B 109.5
H13A C13 H13B 109.5
C8 C13 H13C 109.5
H13A C13 H13C 109.5
H13B C13 H13C 109.5
C10 C14 H14A 109.5
C10 C14 H14B 109.5
H14A C14 H14B 109.5
C10 C14 H14C 109.5
H14A C14 H14C 109.5
H14B C14 H14C 109.5
C12 C15 H15A 109.5
C12 C15 H15B 109.5
H15A C15 H15B 109.5
C12 C15 H15C 109.5
H15A C15 H15C 109.5
H15B C15 H15C 109.5
C17 C16 C21 120.2(2)
C17 C16 C6 120.61(19)
C21 C16 C6 118.6(2)
C18 C17 C16 118.7(2)
C18 C17 C22 118.8(2)
C16 C17 C22 122.4(2)
C19 C18 C17 122.4(2)
C19 C18 H18 118.8
C17 C18 H18 118.8
C18 C19 C20 118.0(2)
C18 C19 C23 121.2(3)
C20 C19 C23 120.8(2)
C19 C20 C21 122.4(2)
C19 C20 H20 118.8
C21 C20 H20 118.8
C20 C21 C16 118.2(2)
C20 C21 C24 120.3(2)
C16 C21 C24 121.4(2)
C17 C22 H22A 109.5
C17 C22 H22B 109.5
H22A C22 H22B 109.5
C17 C22 H22C 109.5
H22A C22 H22C 109.5
H22B C22 H22C 109.5
C19 C23 H23A 109.5
C19 C23 H23B 109.5
H23A C23 H23B 109.5
C19 C23 H23C 109.5
H23A C23 H23C 109.5
H23B C23 H23C 109.5
C21 C24 H24A 109.5
C21 C24 H24B 109.5
H24A C24 H24B 109.5
C21 C24 H24C 109.5
H24A C24 H24C 109.5
H24B C24 H24C 109.5
C26 C25 N3 125.64(18)
C26 C25 C30 120.20(18)
N3 C25 C30 113.99(18)
C27 C26 C25 117.8(2)
C27 C26 C31 116.1(2)
C25 C26 C31 126.02(18)
C28 C27 C26 122.0(2)
C28 C27 H27 119.0
C26 C27 H27 119.0
C27 C28 C29 120.1(2)
C27 C28 H28 120.0
C29 C28 H28 120.0
C28 C29 C30 120.2(2)
C28 C29 H29 119.9
C30 C29 H29 119.9
C29 C30 C25 119.7(2)
C29 C30 C40 120.0(2)
C25 C30 C40 120.26(18)
C36 C31 C32 120.3(2)
C36 C31 C26 119.9(2)
C32 C31 C26 119.1(2)
C33 C32 C31 118.6(2)
C33 C32 C37 120.1(2)
C31 C32 C37 121.3(2)
C32 C33 C34 122.2(2)
C32 C33 H33 118.9
C34 C33 H33 118.9
C33 C34 C35 118.0(2)
C33 C34 C38 120.5(2)
C35 C34 C38 121.5(2)
C36 C35 C34 121.7(2)
C36 C35 H35 119.1
C34 C35 H35 119.1
C35 C36 C31 119.1(2)
C35 C36 C39 119.7(2)
C31 C36 C39 121.2(2)
C32 C37 H37A 109.5
C32 C37 H37B 109.5
H37A C37 H37B 109.5
C32 C37 H37C 109.5
H37A C37 H37C 109.5
H37B C37 H37C 109.5
C34 C38 H38A 109.5
C34 C38 H38B 109.5
H38A C38 H38B 109.5
C34 C38 H38C 109.5
H38A C38 H38C 109.5
H38B C38 H38C 109.5
C36 C39 H39A 109.5
C36 C39 H39B 109.5
H39A C39 H39B 109.5
C36 C39 H39C 109.5
H39A C39 H39C 109.5
H39B C39 H39C 109.5
C41 C40 C45 120.2(2)
C41 C40 C30 119.4(2)
C45 C40 C30 120.4(2)
C42 C41 C40 119.0(2)
C42 C41 C46 120.0(2)
C40 C41 C46 121.0(2)
C41 C42 C43 122.0(2)
C41 C42 H42 119.0
C43 C42 H42 119.0
C44 C43 C42 118.0(2)
C44 C43 C47 121.4(2)
C42 C43 C47 120.6(3)
C43 C44 C45 122.2(2)
C43 C44 H44 118.9
C45 C44 H44 118.9
C44 C45 C40 118.6(2)
C44 C45 C48 120.3(2)
C40 C45 C48 121.1(2)
C41 C46 H46A 109.5
C41 C46 H46B 109.5
H46A C46 H46B 109.5
C41 C46 H46C 109.5
H46A C46 H46C 109.5
H46B C46 H46C 109.5
C43 C47 H47A 109.5
C43 C47 H47B 109.5
H47A C47 H47B 109.5
C43 C47 H47C 109.5
H47A C47 H47C 109.5
H47B C47 H47C 109.5
C45 C48 H48A 109.5
C45 C48 H48B 109.5
H48A C48 H48B 109.5
C45 C48 H48C 109.5
H48A C48 H48C 109.5
H48B C48 H48C 109.5
C50A C49A C54A 120.0
C50A C49A H49A 120.0
C54A C49A H49A 120.0
C51A C50A C49A 120.0
C51A C50A H50A 120.0
C49A C50A H50A 120.0
C50A C51A C52A 120.0
C50A C51A H51A 120.0
C52A C51A H51A 120.0
C51A C52A C53A 120.0
C51A C52A H52A 120.0
C53A C52A H52A 120.0
C52A C53A C54A 120.0
C52A C53A H53A 120.0
C54A C53A H53A 120.0
C53A C54A C49A 120.0
C53A C54A H54A 120.0
C49A C54A H54A 120.0
C50B C49B C54B 120.0
C50B C49B H49B 120.0
C54B C49B H49B 120.0
C51B C50B C49B 120.0
C51B C50B H50B 120.0
C49B C50B H50B 120.0
C52B C51B C50B 120.0
C52B C51B H51B 120.0
C50B C51B H51B 120.0
C51B C52B C53B 120.0
C51B C52B H52B 120.0
C53B C52B H52B 120.0
C52B C53B C54B 120.0
C52B C53B H53B 120.0
C54B C53B H53B 120.0
C53B C54B C49B 120.0
C53B C54B H54B 120.0
C49B C54B H54B 120.0
C50C C49C C54C 120.0
C50C C49C H49C 120.0
C54C C49C H49C 120.0
C49C C50C C51C 120.0
C49C C50C H50C 120.0
C51C C50C H50C 120.0
C50C C51C C52C 120.0
C50C C51C H51C 120.0
C52C C51C H51C 120.0
C53C C52C C51C 120.0
C53C C52C H52C 120.0
C51C C52C H52C 120.0
C52C C53C C54C 120.0
C52C C53C H53C 120.0
C54C C53C H53C 120.0
C53C C54C C49C 120.0
C53C C54C H54C 120.0
C49C C54C H54C 120.0

loop_
_geom_bond_atom_site_label_1
_geom_bond_atom_site_label_2
_geom_bond_distance
Sb1 N1 2.1517(17)
Sb1 Cl1 2.3666(7)
Sb1 Cl2 2.4040(6)
Sb1 N3 2.4143(17)
N1 N2 1.338(2)
N1 C1 1.438(2)
N2 N3 1.283(2)
N3 C25 1.412(2)
C1 C6 1.397(3)
C1 C2 1.416(3)
C2 C3 1.391(3)
C2 C7 1.489(3)
C3 C4 1.375(3)
C3 H3 0.9500
C4 C5 1.382(3)
C4 H4 0.9500
C5 C6 1.402(3)
C5 H5 0.9500
C6 C16 1.502(3)
C7 C12 1.405(3)
C7 C8 1.408(3)
C8 C9 1.386(3)
C8 C13 1.504(3)
C9 C10 1.393(4)
C9 H9 0.9500
C10 C11 1.382(4)
C10 C14 1.505(4)
C11 C12 1.395(3)
C11 H11 0.9500
C12 C15 1.509(3)
C13 H13A 0.9800
C13 H13B 0.9800
C13 H13C 0.9800
C14 H14A 0.9800
C14 H14B 0.9800
C14 H14C 0.9800
C15 H15A 0.9800
C15 H15B 0.9800
C15 H15C 0.9800
C16 C17 1.398(3)
C16 C21 1.413(3)
C17 C18 1.394(3)
C17 C22 1.509(3)
C18 C19 1.376(4)
C18 H18 0.9500
C19 C20 1.387(4)
C19 C23 1.508(3)
C20 C21 1.392(3)
C20 H20 0.9500
C21 C24 1.497(3)
C22 H22A 0.9800
C22 H22B 0.9800
C22 H22C 0.9800
C23 H23A 0.9800
C23 H23B 0.9800
C23 H23C 0.9800
C24 H24A 0.9800
C24 H24B 0.9800
C24 H24C 0.9800
C25 C26 1.407(3)
C25 C30 1.417(3)
C26 C27 1.401(3)
C26 C31 1.494(3)
C27 C28 1.379(4)
C27 H27 0.9500
C28 C29 1.380(4)
C28 H28 0.9500
C29 C30 1.391(3)
C29 H29 0.9500
C30 C40 1.490(3)
C31 C36 1.401(3)
C31 C32 1.404(3)
C32 C33 1.387(3)
C32 C37 1.506(3)
C33 C34 1.391(3)
C33 H33 0.9500
C34 C35 1.391(3)
C34 C38 1.503(3)
C35 C36 1.389(3)
C35 H35 0.9500
C36 C39 1.514(3)
C37 H37A 0.9800
C37 H37B 0.9800
C37 H37C 0.9800
C38 H38A 0.9800
C38 H38B 0.9800
C38 H38C 0.9800
C39 H39A 0.9800
C39 H39B 0.9800
C39 H39C 0.9800
C40 C41 1.401(3)
C40 C45 1.405(3)
C41 C42 1.391(3)
C41 C46 1.510(3)
C42 C43 1.394(4)
C42 H42 0.9500
C43 C44 1.384(4)
C43 C47 1.511(3)
C44 C45 1.397(3)
C44 H44 0.9500
C45 C48 1.506(3)
C46 H46A 0.9800
C46 H46B 0.9800
C46 H46C 0.9800
C47 H47A 0.9800
C47 H47B 0.9800
C47 H47C 0.9800
C48 H48A 0.9800
C48 H48B 0.9800
C48 H48C 0.9800
C49A C50A 1.3900
C49A C54A 1.3900
C49A H49A 0.9500
C50A C51A 1.3900
C50A H50A 0.9500
C51A C52A 1.3900
C51A H51A 0.9500
C52A C53A 1.3900
C52A H52A 0.9500
C53A C54A 1.3900
C53A H53A 0.9500
C54A H54A 0.9500
C49B C50B 1.3900
C49B C54B 1.3900
C49B H49B 0.9500
C50B C51B 1.3900
C50B H50B 0.9500
C51B C52B 1.3900
C51B H51B 0.9500
C52B C53B 1.3900
C52B H52B 0.9500
C53B C54B 1.3900
C53B H53B 0.9500
C54B H54B 0.9500
C49C C50C 1.3900
C49C C54C 1.3900
C49C H49C 0.9500
C50C C51C 1.3900
C50C H50C 0.9500
C51C C52C 1.3900
C51C H51C 0.9500
C52C C53C 1.3900
C52C H52C 0.9500
C53C C54C 1.3900
C53C H53C 0.9500
C54C H54C 0.9500

loop_
_geom_torsion_atom_site_label_1
_geom_torsion_atom_site_label_2
_geom_torsion_atom_site_label_3
_geom_torsion_atom_site_label_4
_geom_torsion
C1 N1 N2 N3 171.35(18)
Sb1 N1 N2 N3 12.00(18)
N1 N2 N3 C25 -178.69(18)
N1 N2 N3 Sb1 -10.37(15)
N2 N1 C1 C6 -72.3(3)
Sb1 N1 C1 C6 81.0(2)
N2 N1 C1 C2 114.2(2)
Sb1 N1 C1 C2 -92.5(2)
C6 C1 C2 C3 -4.2(3)
N1 C1 C2 C3 169.29(19)
C6 C1 C2 C7 170.0(2)
N1 C1 C2 C7 -16.5(3)
C1 C2 C3 C4 1.2(3)
C7 C2 C3 C4 -173.2(2)
C2 C3 C4 C5 2.1(4)
C3 C4 C5 C6 -2.3(4)
C2 C1 C6 C5 3.9(3)
N1 C1 C6 C5 -169.39(19)
C2 C1 C6 C16 -173.9(2)
N1 C1 C6 C16 12.7(3)
C4 C5 C6 C1 -0.7(3)
C4 C5 C6 C16 177.3(2)
C3 C2 C7 C12 104.1(2)
C1 C2 C7 C12 -70.0(3)
C3 C2 C7 C8 -69.1(3)
C1 C2 C7 C8 116.8(2)
C12 C7 C8 C9 5.8(3)
C2 C7 C8 C9 178.78(19)
C12 C7 C8 C13 -171.1(2)
C2 C7 C8 C13 1.9(3)
C7 C8 C9 C10 -1.2(3)
C13 C8 C9 C10 175.8(2)
C8 C9 C10 C11 -3.6(4)
C8 C9 C10 C14 177.8(2)
C9 C10 C11 C12 3.8(4)
C14 C10 C11 C12 -177.6(2)
C10 C11 C12 C7 0.7(3)
C10 C11 C12 C15 -175.1(2)
C8 C7 C12 C11 -5.6(3)
C2 C7 C12 C11 -178.93(19)
C8 C7 C12 C15 170.2(2)
C2 C7 C12 C15 -3.2(3)
C1 C6 C16 C17 -106.5(3)
C5 C6 C16 C17 75.6(3)
C1 C6 C16 C21 82.1(3)
C5 C6 C16 C21 -95.8(3)
C21 C16 C17 C18 -0.5(3)
C6 C16 C17 C18 -171.7(2)
C21 C16 C17 C22 178.9(2)
C6 C16 C17 C22 7.6(3)
C16 C17 C18 C19 -0.4(4)
C22 C17 C18 C19 -179.8(2)
C17 C18 C19 C20 0.0(4)
C17 C18 C19 C23 180.0(3)
C18 C19 C20 C21 1.2(4)
C23 C19 C20 C21 -178.8(2)
C19 C20 C21 C16 -2.0(4)
C19 C20 C21 C24 175.4(2)
C17 C16 C21 C20 1.6(3)
C6 C16 C21 C20 173.1(2)
C17 C16 C21 C24 -175.8(2)
C6 C16 C21 C24 -4.4(3)
N2 N3 C25 C26 -36.8(3)
Sb1 N3 C25 C26 162.66(19)
N2 N3 C25 C30 148.0(2)
Sb1 N3 C25 C30 -12.6(3)
N3 C25 C26 C27 -175.4(2)
C30 C25 C26 C27 -0.4(4)
N3 C25 C26 C31 0.5(4)
C30 C25 C26 C31 175.5(2)
C25 C26 C27 C28 -0.2(4)
C31 C26 C27 C28 -176.5(3)
C26 C27 C28 C29 0.9(5)
C27 C28 C29 C30 -1.0(5)
C28 C29 C30 C25 0.4(4)
C28 C29 C30 C40 -179.1(3)
C26 C25 C30 C29 0.3(3)
N3 C25 C30 C29 175.8(2)
C26 C25 C30 C40 179.8(2)
N3 C25 C30 C40 -4.7(3)
C27 C26 C31 C36 -72.3(3)
C25 C26 C31 C36 111.8(3)
C27 C26 C31 C32 98.1(3)
C25 C26 C31 C32 -77.8(3)
C36 C31 C32 C33 2.1(3)
C26 C31 C32 C33 -168.22(19)
C36 C31 C32 C37 -178.5(2)
C26 C31 C32 C37 11.1(3)
C31 C32 C33 C34 -2.3(3)
C37 C32 C33 C34 178.3(2)
C32 C33 C34 C35 0.5(3)
C32 C33 C34 C38 -178.1(2)
C33 C34 C35 C36 1.6(3)
C38 C34 C35 C36 -179.8(2)
C34 C35 C36 C31 -1.8(3)
C34 C35 C36 C39 177.1(2)
C32 C31 C36 C35 -0.1(3)
C26 C31 C36 C35 170.14(19)
C32 C31 C36 C39 -179.0(2)
C26 C31 C36 C39 -8.8(3)
C29 C30 C40 C41 98.9(3)
C25 C30 C40 C41 -80.6(3)
C29 C30 C40 C45 -81.8(3)
C25 C30 C40 C45 98.8(3)
C45 C40 C41 C42 0.2(3)
C30 C40 C41 C42 179.53(18)
C45 C40 C41 C46 -179.21(19)
C30 C40 C41 C46 0.1(3)
C40 C41 C42 C43 -1.8(3)
C46 C41 C42 C43 177.6(2)
C41 C42 C43 C44 1.7(3)
C41 C42 C43 C47 -178.5(2)
C42 C43 C44 C45 0.1(3)
C47 C43 C44 C45 -179.7(2)
C43 C44 C45 C40 -1.7(3)
C43 C44 C45 C48 178.0(2)
C41 C40 C45 C44 1.5(3)
C30 C40 C45 C44 -177.85(19)
C41 C40 C45 C48 -178.16(19)
C30 C40 C45 C48 2.5(3)
C54A C49A C50A C51A 0.0
C49A C50A C51A C52A 0.0
C50A C51A C52A C53A 0.0
C51A C52A C53A C54A 0.0
C52A C53A C54A C49A 0.0
C50A C49A C54A C53A 0.0
C54B C49B C50B C51B 0.0
C49B C50B C51B C52B 0.0
C50B C51B C52B C53B 0.0
C51B C52B C53B C54B 0.0
C52B C53B C54B C49B 0.0
C50B C49B C54B C53B 0.0
C54C C49C C50C C51C 0.0
C49C C50C C51C C52C 0.0
C50C C51C C52C C53C 0.0
C51C C52C C53C C54C 0.0
C52C C53C C54C C49C 0.0
C50C C49C C54C C53C 0.0
